data_2233545
loop_
_publ_author_name
'Lee, Jae Kyun'
'Pae, Ae Nim'
'Cho, Yong Seo'
'Cha, Joo Hwan'

_publ_section_title
;
 (<i>E</i>)-9-(4-Chlorostyryl)-3,4,5,6,7,9-hexahydro-2<i>H</i>-xanthene-1,8-dione
;
_journal_coeditor_code KP2380
_journal_issue 2
_journal_name_full 'Acta Crystallographica Section E'
_journal_page_first o501
_journal_paper_doi 10.1107/S1600536812002139
_journal_volume 68
_journal_year 2012
_chemical_formula_iupac 'C21 H19 Cl O3'
_chemical_formula_moiety 'C21 H19 Cl O3'
_chemical_formula_sum 'C21 H19 Cl O3'
_chemical_formula_weight 354.83
_chemical_melting_point 474
_chemical_name_systematic
;
(<i>E</i>)-9-(4-Chlorostyryl)-3,4,5,6,7,9-hexahydro-2<i>H</i>-xanthene-
1,8-dione
;
_space_group_IT_number 14
_symmetry_cell_setting monoclinic
_symmetry_space_group_name_Hall '-P 2yn'
_symmetry_space_group_name_H-M 'P 1 21/n 1'
_atom_sites_solution_hydrogens geom
_atom_sites_solution_primary direct
_atom_sites_solution_secondary difmap
_cell_angle_alpha 90.0000
_cell_angle_beta 90.125(4)
_cell_angle_gamma 90.0000
_cell_formula_units_Z 4
_cell_length_a 5.6262(7)
_cell_length_b 16.273(2)
_cell_length_c 18.570(3)
_cell_measurement_reflns_used 6227
_cell_measurement_temperature 296
_cell_measurement_theta_max 25.31
_cell_measurement_theta_min 3.29
_cell_volume 1700.2(4)
_computing_cell_refinement 'RAPID-AUTO (Rigaku, 2006)'
_computing_data_collection 'RAPID-AUTO (Rigaku, 2006)'
_computing_data_reduction 'RAPID-AUTO (Rigaku, 2006)'
_computing_molecular_graphics 'CrystalStructure (Rigaku, 2010) and DIAMOND (Brandenburg, 2006)'
_computing_publication_material 'CrystalStructure (Rigaku, 2010)'
_computing_structure_refinement 'SHELXL97 (Sheldrick, 2008)'
_computing_structure_solution '<i>IL MILIONE</i> (Burla <i>et al.</i>, 2007)'
_diffrn_ambient_temperature 296
_diffrn_detector_area_resol_mean 10.000
_diffrn_measured_fraction_theta_full 0.985
_diffrn_measured_fraction_theta_max 0.985
_diffrn_measurement_device_type 'Rigaku R-AXIS RAPID'
_diffrn_measurement_method \w
_diffrn_radiation_type 'Mo K\a'
_diffrn_radiation_wavelength 0.71075
_diffrn_reflns_av_R_equivalents 0.1302
_diffrn_reflns_limit_h_max 6
_diffrn_reflns_limit_h_min -6
_diffrn_reflns_limit_k_max 19
_diffrn_reflns_limit_k_min -19
_diffrn_reflns_limit_l_max 22
_diffrn_reflns_limit_l_min -22
_diffrn_reflns_number 13165
_diffrn_reflns_theta_full 25.34
_diffrn_reflns_theta_max 25.33
_diffrn_standards_number 0
_exptl_absorpt_coefficient_mu 0.242
_exptl_absorpt_correction_T_max 0.995
_exptl_absorpt_correction_T_min 0.490
_exptl_absorpt_correction_type multi-scan
_exptl_absorpt_process_details '(ABSCOR; Rigaku, 1995)'
_exptl_crystal_colour yellow
_exptl_crystal_density_diffrn 1.386
_exptl_crystal_density_method 'not measured'
_exptl_crystal_description needle
_exptl_crystal_F_000 744.00
_exptl_crystal_size_max 0.300
_exptl_crystal_size_mid 0.020
_exptl_crystal_size_min 0.020
_refine_diff_density_max 0.300
_refine_diff_density_min -0.240
_refine_ls_extinction_method none
_refine_ls_goodness_of_fit_ref 0.946
_refine_ls_hydrogen_treatment mixed
_refine_ls_number_parameters 234
_refine_ls_number_reflns 3066
_refine_ls_number_restraints 0
_refine_ls_R_factor_gt 0.0585
_refine_ls_shift/su_max 0.000
_refine_ls_structure_factor_coef Fsqd
_refine_ls_weighting_details 'w = 1/[\s^2^(Fo^2^)+(0.0638P)^2^+0.0000P] where P=(Fo^2^+2Fc^2^)/3'
_refine_ls_weighting_scheme calc
_refine_ls_wR_factor_ref 0.1571
_reflns_number_gt 1304
_reflns_number_total 3066
_reflns_threshold_expression F^2^>2\s(F^2^)
_cod_data_source_file kp2380.cif
_cod_data_source_block I
_cod_original_sg_symbol_H-M 'P 21/n'
_cod_database_code 2233545
_cod_database_fobs_code 2233545

loop_
_symmetry_equiv_pos_site_id
_symmetry_equiv_pos_as_xyz
1 +X,+Y,+Z
2 1/2-X,1/2+Y,1/2-Z
3 -X,-Y,-Z
4 1/2+X,1/2-Y,1/2+Z

loop_
_atom_site_type_symbol
_atom_site_label
_atom_site_fract_x
_atom_site_fract_y
_atom_site_fract_z
_atom_site_U_iso_or_equiv
_atom_site_adp_type
_atom_site_calc_flag
_atom_site_refinement_flags
_atom_site_occupancy
_atom_site_symmetry_multiplicity
Cl Cl1 0.2944(3) 0.68648(7) 0.50318(7) 0.0742(5) Uani d . 1.0 4
O O1 0.6470(5) 0.24438(17) 0.19262(15) 0.0546(8) Uani d . 1.0 4
O O2 1.2810(6) 0.43358(19) 0.17692(16) 0.0658(9) Uani d . 1.0 4
O O3 1.1501(6) 0.23843(19) 0.39585(17) 0.0703(10) Uani d . 1.0 4
C C1 0.6501(8) 0.5040(3) 0.3556(3) 0.0485(11) Uani d . 1.0 4
C C2 0.4387(8) 0.5424(3) 0.3366(3) 0.0590(12) Uani d . 1.0 4
C C3 0.3346(8) 0.6004(3) 0.3809(3) 0.0597(12) Uani d . 1.0 4
C C4 0.4386(8) 0.6189(3) 0.4455(3) 0.0517(11) Uani d . 1.0 4
C C5 0.6509(8) 0.5839(3) 0.4652(3) 0.0585(12) Uani d . 1.0 4
C C6 0.7543(8) 0.5266(3) 0.4206(3) 0.0556(12) Uani d . 1.0 4
C C7 0.7497(8) 0.4404(3) 0.3081(3) 0.0523(12) Uani d . 1.0 4
C C8 0.9399(9) 0.3960(3) 0.3186(3) 0.0514(11) Uani d . 1.0 4
C C9 1.0229(7) 0.3270(3) 0.2694(2) 0.0479(11) Uani d . 1.0 4
C C10 0.9648(7) 0.3411(3) 0.1915(2) 0.0450(11) Uani d . 1.0 4
C C11 1.1125(8) 0.3975(3) 0.1491(3) 0.0501(11) Uani d . 1.0 4
C C12 1.0565(8) 0.4065(3) 0.0708(2) 0.0566(12) Uani d . 1.0 4
C C13 0.7925(8) 0.3968(3) 0.0548(3) 0.0596(13) Uani d . 1.0 4
C C14 0.7031(7) 0.3152(3) 0.0832(2) 0.0517(11) Uani d . 1.0 4
C C15 0.7850(7) 0.3023(3) 0.1583(3) 0.0457(11) Uani d . 1.0 4
C C16 0.7265(8) 0.2140(3) 0.2576(3) 0.0515(12) Uani d . 1.0 4
C C17 0.5817(8) 0.1420(3) 0.2807(3) 0.0604(13) Uani d . 1.0 4
C C18 0.6238(9) 0.1242(3) 0.3605(3) 0.0788(16) Uani d . 1.0 4
C C19 0.8789(9) 0.1274(3) 0.3801(3) 0.0731(15) Uani d . 1.0 4
C C20 0.9904(8) 0.2077(3) 0.3599(3) 0.0552(12) Uani d . 1.0 4
C C21 0.9076(7) 0.2473(3) 0.2938(3) 0.0475(11) Uani d . 1.0 4
H H2 0.3657 0.5289 0.2932 0.0707 Uiso calc R 1.0 4
H H3 0.1950 0.6266 0.3669 0.0716 Uiso calc R 1.0 4
H H5 0.7242 0.5987 0.5082 0.0702 Uiso calc R 1.0 4
H H6 0.8972 0.5024 0.4343 0.0667 Uiso calc R 1.0 4
H H9 1.1956 0.3215 0.2743 0.0575 Uiso calc R 1.0 4
H H12A 1.1445 0.3655 0.0439 0.0679 Uiso calc R 1.0 4
H H12B 1.1083 0.4602 0.0546 0.0679 Uiso calc R 1.0 4
H H13A 0.7049 0.4413 0.0773 0.0715 Uiso calc R 1.0 4
H H13B 0.7660 0.3997 0.0033 0.0715 Uiso calc R 1.0 4
H H14A 0.5308 0.3143 0.0816 0.0620 Uiso calc R 1.0 4
H H14B 0.7614 0.2710 0.0530 0.0620 Uiso calc R 1.0 4
H H17A 0.6251 0.0942 0.2523 0.0725 Uiso calc R 1.0 4
H H17B 0.4146 0.1533 0.2725 0.0725 Uiso calc R 1.0 4
H H18A 0.5375 0.1640 0.3891 0.0946 Uiso calc R 1.0 4
H H18B 0.5617 0.0701 0.3719 0.0946 Uiso calc R 1.0 4
H H19A 0.9622 0.0831 0.3560 0.0877 Uiso calc R 1.0 4
H H19B 0.8954 0.1191 0.4317 0.0877 Uiso calc R 1.0 4
H H8 1.046(9) 0.408(3) 0.364(3) 0.12(2) Uiso d . 1.0 4
H H7 0.655(7) 0.435(3) 0.266(3) 0.061(13) Uiso d . 1.0 4

loop_
_atom_site_aniso_label
_atom_site_aniso_U_11
_atom_site_aniso_U_22
_atom_site_aniso_U_33
_atom_site_aniso_U_12
_atom_site_aniso_U_13
_atom_site_aniso_U_23
Cl1 0.0885(10) 0.0694(8) 0.0646(9) 0.0114(7) 0.0153(7) -0.0112(7)
O1 0.0528(17) 0.0641(18) 0.047(2) -0.0088(15) -0.0037(15) 0.0049(16)
O2 0.062(2) 0.084(3) 0.052(2) -0.0199(17) -0.0020(16) 0.0004(17)
O3 0.069(3) 0.089(3) 0.053(3) 0.0059(18) -0.0130(17) 0.0064(18)
C1 0.055(3) 0.056(3) 0.035(3) -0.009(3) 0.005(2) 0.000(2)
C2 0.053(3) 0.076(3) 0.048(3) 0.007(3) -0.006(3) -0.008(3)
C3 0.052(3) 0.069(3) 0.057(4) 0.009(3) 0.001(3) -0.001(3)
C4 0.062(3) 0.051(3) 0.042(3) -0.004(3) 0.012(3) -0.004(3)
C5 0.063(3) 0.065(3) 0.048(3) -0.002(3) -0.008(3) -0.008(3)
C6 0.057(3) 0.060(3) 0.050(4) 0.011(3) -0.001(3) -0.003(3)
C7 0.050(3) 0.069(3) 0.038(3) -0.007(3) -0.005(3) -0.011(3)
C8 0.054(3) 0.057(3) 0.043(3) -0.005(3) -0.001(3) -0.005(3)
C9 0.048(3) 0.062(3) 0.033(3) 0.002(2) -0.0016(19) -0.005(3)
C10 0.051(3) 0.050(3) 0.034(3) 0.008(2) 0.000(2) 0.000(2)
C11 0.053(3) 0.057(3) 0.040(3) 0.007(3) 0.007(3) -0.002(3)
C12 0.066(3) 0.066(3) 0.038(3) 0.000(3) 0.002(3) 0.004(3)
C13 0.070(4) 0.071(3) 0.038(3) 0.005(3) -0.006(3) 0.003(3)
C14 0.052(3) 0.062(3) 0.041(3) 0.003(3) -0.001(2) -0.006(3)
C15 0.048(3) 0.053(3) 0.036(3) 0.004(3) 0.003(2) -0.004(2)
C16 0.061(3) 0.056(3) 0.038(3) 0.011(3) 0.003(3) 0.009(3)
C17 0.063(3) 0.059(3) 0.060(4) -0.007(3) 0.008(3) 0.002(3)
C18 0.084(4) 0.076(4) 0.076(4) -0.001(3) 0.010(3) 0.025(3)
C19 0.083(4) 0.073(4) 0.062(4) 0.011(3) 0.005(3) 0.020(3)
C20 0.062(3) 0.063(3) 0.041(3) 0.014(3) 0.007(3) -0.001(3)
C21 0.052(3) 0.053(3) 0.037(3) 0.010(3) 0.001(2) -0.002(3)

loop_
_atom_type_symbol
_atom_type_description
_atom_type_scat_dispersion_real
_atom_type_scat_dispersion_imag
_atom_type_scat_source
C C 0.0033 0.0016
;
International Tables for Crystallography
(1992, Vol. C, Tables 4.2.6.8 and 6.1.1.4)
;
H H 0.0000 0.0000
;
International Tables for Crystallography
(1992, Vol. C, Table 6.1.1.4)
;
Cl Cl 0.1484 0.1585
;
International Tables for Crystallography
(1992, Vol. C, Tables 4.2.6.8 and 6.1.1.4)
;
O O 0.0106 0.0060
;
International Tables for Crystallography
(1992, Vol. C, Tables 4.2.6.8 and 6.1.1.4)
;

loop_
_geom_angle_atom_site_label_1
_geom_angle_atom_site_label_2
_geom_angle_atom_site_label_3
_geom_angle
_geom_angle_publ_flag
C15 O1 C16 117.9(3) no
C2 C1 C6 117.4(4) no
C2 C1 C7 119.5(4) no
C6 C1 C7 123.1(4) no
C1 C2 C3 121.3(4) no
C2 C3 C4 119.4(4) no
Cl1 C4 C3 118.7(4) no
Cl1 C4 C5 120.4(4) no
C3 C4 C5 120.9(4) no
C4 C5 C6 119.3(4) no
C1 C6 C5 121.6(4) no
C1 C7 C8 127.8(5) no
C7 C8 C9 124.8(4) no
C8 C9 C10 113.6(4) no
C8 C9 C21 108.6(4) no
C10 C9 C21 109.0(4) no
C9 C10 C11 119.3(4) no
C9 C10 C15 122.2(4) no
C11 C10 C15 118.4(4) no
O2 C11 C10 120.7(4) no
O2 C11 C12 121.5(4) no
C10 C11 C12 117.7(4) no
C11 C12 C13 112.5(4) no
C12 C13 C14 110.3(4) no
C13 C14 C15 110.4(4) no
O1 C15 C10 122.4(4) no
O1 C15 C14 111.0(4) no
C10 C15 C14 126.7(4) no
O1 C16 C17 110.9(4) no
O1 C16 C21 122.8(4) no
C17 C16 C21 126.3(4) no
C16 C17 C18 110.1(4) no
C17 C18 C19 112.4(5) no
C18 C19 C20 112.0(4) no
O3 C20 C19 121.7(4) no
O3 C20 C21 120.6(4) no
C19 C20 C21 117.6(4) no
C9 C21 C16 121.5(4) no
C9 C21 C20 119.5(4) no
C16 C21 C20 119.0(4) no
C1 C2 H2 119.337 no
C3 C2 H2 119.331 no
C2 C3 H3 120.285 no
C4 C3 H3 120.295 no
C4 C5 H5 120.343 no
C6 C5 H5 120.335 no
C1 C6 H6 119.226 no
C5 C6 H6 119.214 no
C1 C7 H7 110(3) no
C8 C7 H7 122(3) no
C7 C8 H8 118(3) no
C9 C8 H8 117(3) no
C8 C9 H9 108.517 no
C10 C9 H9 108.517 no
C21 C9 H9 108.517 no
C11 C12 H12A 109.090 no
C11 C12 H12B 109.095 no
C13 C12 H12A 109.096 no
C13 C12 H12B 109.096 no
H12A C12 H12B 107.839 no
C12 C13 H13A 109.587 no
C12 C13 H13B 109.587 no
C14 C13 H13A 109.580 no
C14 C13 H13B 109.577 no
H13A C13 H13B 108.127 no
C13 C14 H14A 109.571 no
C13 C14 H14B 109.570 no
C15 C14 H14A 109.565 no
C15 C14 H14B 109.565 no
H14A C14 H14B 108.112 no
C16 C17 H17A 109.647 no
C16 C17 H17B 109.641 no
C18 C17 H17A 109.632 no
C18 C17 H17B 109.638 no
H17A C17 H17B 108.161 no
C17 C18 H18A 109.137 no
C17 C18 H18B 109.133 no
C19 C18 H18A 109.133 no
C19 C18 H18B 109.127 no
H18A C18 H18B 107.854 no
C18 C19 H19A 109.215 no
C18 C19 H19B 109.211 no
C20 C19 H19A 109.213 no
C20 C19 H19B 109.201 no
H19A C19 H19B 107.906 no

loop_
_geom_bond_atom_site_label_1
_geom_bond_atom_site_label_2
_geom_bond_distance
_geom_bond_publ_flag
Cl1 C4 1.737(5) no
O1 C15 1.377(5) no
O1 C16 1.379(6) no
O2 C11 1.228(6) no
O3 C20 1.225(6) no
C1 C2 1.388(6) no
C1 C6 1.391(6) no
C1 C7 1.472(6) no
C2 C3 1.383(7) no
C3 C4 1.368(7) no
C4 C5 1.372(7) no
C5 C6 1.376(6) no
C7 C8 1.306(7) no
C8 C9 1.520(6) no
C9 C10 1.501(6) no
C9 C21 1.520(6) no
C10 C11 1.468(6) no
C10 C15 1.341(6) no
C11 C12 1.495(6) no
C12 C13 1.522(6) no
C13 C14 1.515(6) no
C14 C15 1.483(6) no
C16 C17 1.491(6) no
C16 C21 1.335(6) no
C17 C18 1.529(7) no
C18 C19 1.481(7) no
C19 C20 1.499(7) no
C20 C21 1.461(6) no
C2 H2 0.930 no
C3 H3 0.930 no
C5 H5 0.930 no
C6 H6 0.930 no
C7 H7 0.96(4) no
C8 H8 1.06(6) no
C9 H9 0.980 no
C12 H12A 0.970 no
C12 H12B 0.970 no
C13 H13A 0.970 no
C13 H13B 0.970 no
C14 H14A 0.970 no
C14 H14B 0.970 no
C17 H17A 0.970 no
C17 H17B 0.970 no
C18 H18A 0.970 no
C18 H18B 0.970 no
C19 H19A 0.970 no
C19 H19B 0.970 no

loop_
_geom_contact_atom_site_label_1
_geom_contact_atom_site_label_2
_geom_contact_distance
_geom_contact_site_symmetry_2
_geom_contact_publ_flag
O1 C9 2.881(5) . no
O2 C8 3.317(6) . no
O2 C9 2.842(5) . no
O2 C15 3.531(5) . no
O3 C8 3.165(6) . no
O3 C9 2.845(5) . no
O3 C16 3.521(6) . no
O3 C18 3.556(6) . no
C1 C4 2.777(6) . no
C2 C5 2.752(7) . no
C3 C6 2.749(6) . no
C6 C8 3.034(6) . no
C7 C10 2.962(6) . no
C7 C15 3.581(7) . no
C7 C21 3.275(6) . no
C8 C11 3.296(7) . no
C8 C15 3.455(6) . no
C8 C16 3.389(6) . no
C8 C20 3.170(6) . no
C10 C13 2.862(6) . no
C10 C16 2.756(6) . no
C11 C14 2.930(6) . no
C12 C15 2.804(6) . no
C15 C21 2.757(6) . no
C16 C19 2.809(7) . no
C17 C20 2.929(7) . no
C18 C21 2.847(7) . no
Cl1 O3 3.359(4) 3_666 no
Cl1 C20 3.467(5) 3_666 no
O2 C2 3.565(6) 1_655 no
O2 C7 3.588(6) 1_655 no
O2 C14 3.521(5) 1_655 no
O2 C15 3.568(5) 1_655 no
O3 Cl1 3.359(4) 3_666 no
O3 C14 3.599(5) 4_555 no
O3 C18 3.317(6) 1_655 no
C2 O2 3.565(6) 1_455 no
C3 C6 3.557(6) 1_455 no
C5 C5 3.466(6) 3_666 no
C5 C6 3.598(6) 3_666 no
C6 C3 3.557(6) 1_655 no
C6 C5 3.598(6) 3_666 no
C7 O2 3.588(6) 1_455 no
C14 O2 3.521(5) 1_455 no
C14 O3 3.599(5) 4_454 no
C15 O2 3.568(5) 1_455 no
C18 O3 3.317(6) 1_455 no
C20 Cl1 3.467(5) 3_666 no
Cl1 H3 2.7686 . no
Cl1 H5 2.8101 . no
O1 H14A 2.4421 . no
O1 H14B 2.7084 . no
O1 H17A 2.6866 . no
O1 H17B 2.4731 . no
O1 H7 3.38(4) . no
O2 H9 2.6141 . no
O2 H12A 2.8131 . no
O2 H12B 2.5062 . no
O3 H9 2.6434 . no
O3 H19A 2.8377 . no
O3 H19B 2.5037 . no
O3 H8 2.88(5) . no
C1 H3 3.2526 . no
C1 H5 3.2525 . no
C1 H8 2.72(5) . no
C2 H6 3.2173 . no
C2 H7 2.51(4) . no
C3 H5 3.2211 . no
C4 H2 3.2107 . no
C4 H6 3.2087 . no
C5 H3 3.2214 . no
C6 H2 3.2183 . no
C6 H8 2.74(5) . no
C6 H7 3.29(4) . no
C7 H2 2.6112 . no
C7 H6 2.6827 . no
C7 H9 3.2300 . no
C8 H6 2.7711 . no
C9 H7 2.71(4) . no
C10 H12A 2.9504 . no
C10 H12B 3.2984 . no
C10 H13A 3.0459 . no
C10 H14A 3.2078 . no
C10 H14B 3.0353 . no
C10 H8 3.42(6) . no
C10 H7 2.70(4) . no
C11 H9 2.6738 . no
C11 H13A 2.7447 . no
C11 H13B 3.3340 . no
C11 H14B 3.3630 . no
C11 H7 3.42(4) . no
C12 H14A 3.3231 . no
C12 H14B 2.7793 . no
C14 H12A 2.7165 . no
C14 H12B 3.3254 . no
C15 H9 3.1710 . no
C15 H12A 3.1122 . no
C15 H13A 2.7537 . no
C15 H13B 3.2884 . no
C15 H7 3.03(4) . no
C16 H9 3.1811 . no
C16 H18A 2.7863 . no
C16 H18B 3.2940 . no
C16 H19A 3.1021 . no
C17 H19A 2.7286 . no
C17 H19B 3.3306 . no
C19 H17A 2.8197 . no
C19 H17B 3.3132 . no
C20 H9 2.7008 . no
C20 H17A 3.4068 . no
C20 H18A 2.7016 . no
C20 H18B 3.2989 . no
C20 H8 3.28(5) . no
C21 H17A 3.0540 . no
C21 H17B 3.1924 . no
C21 H18A 3.0528 . no
C21 H19A 2.9276 . no
C21 H19B 3.3026 . no
C21 H8 3.03(5) . no
C21 H7 3.40(4) . no
H2 H3 2.3074 . no
H2 H7 2.2949 . no
H5 H6 2.3001 . no
H6 H8 2.1765 . no
H6 H7 3.5875 . no
H9 H8 2.3468 . no
H9 H7 3.5592 . no
H12A H13A 2.8331 . no
H12A H13B 2.3250 . no
H12A H14B 2.6532 . no
H12B H13A 2.3297 . no
H12B H13B 2.3630 . no
H13A H14A 2.2882 . no
H13A H14B 2.8251 . no
H13A H7 3.5115 . no
H13B H14A 2.4098 . no
H13B H14B 2.2880 . no
H17A H18A 2.8272 . no
H17A H18B 2.2832 . no
H17A H19A 2.7061 . no
H17B H18A 2.2790 . no
H17B H18B 2.4325 . no
H18A H19A 2.7983 . no
H18A H19B 2.2821 . no
H18B H19A 2.2829 . no
H18B H19B 2.3207 . no
H8 H7 2.89(7) . no
Cl1 H5 3.5138 1_455 no
Cl1 H6 3.4592 3_666 no
Cl1 H12A 3.0610 2_655 no
Cl1 H14A 3.1848 2_555 no
Cl1 H14B 3.5700 2_555 no
Cl1 H14B 3.0390 2_655 no
Cl1 H18A 3.2869 3_666 no
Cl1 H19B 3.5522 3_666 no
Cl1 H8 3.48(6) 3_666 no
O1 H3 2.9310 2_545 no
O1 H9 3.2165 1_455 no
O2 H2 2.7005 1_655 no
O2 H13A 3.0247 1_655 no
O2 H14A 2.9806 1_655 no
O2 H18B 3.0768 2_655 no
O2 H19A 2.8956 2_755 no
O2 H7 2.67(4) 1_655 no
O3 H5 3.2704 3_766 no
O3 H13B 3.0736 4_555 no
O3 H14B 2.9866 4_555 no
O3 H17B 3.0658 1_655 no
O3 H18A 2.4963 1_655 no
C1 H17A 2.7895 2_655 no
C2 H17A 3.0787 2_655 no
C2 H17B 3.3599 2_555 no
C2 H8 3.15(5) 1_455 no
C3 H6 3.0969 1_455 no
C3 H17A 3.5763 2_555 no
C3 H17B 3.2863 2_555 no
C3 H8 3.54(5) 1_455 no
C4 H6 3.5932 1_455 no
C4 H6 3.5306 3_666 no
C4 H14B 2.9960 2_655 no
C5 H6 3.4489 3_766 no
C5 H14B 3.1038 2_655 no
C5 H8 3.59(6) 3_766 no
C6 H3 3.1309 1_655 no
C6 H6 3.3615 3_766 no
C6 H17A 3.4635 2_655 no
C7 H17A 2.8328 2_655 no
C8 H2 3.2630 1_655 no
C8 H17A 3.5036 2_655 no
C9 H17B 3.5857 1_655 no
C11 H14A 2.9919 1_655 no
C11 H18B 3.0007 2_655 no
C12 H12B 3.3132 3_765 no
C12 H13B 3.5843 3_765 no
C12 H14A 3.0675 1_655 no
C12 H18A 3.5651 4_554 no
C12 H18B 2.9442 2_655 no
C12 H19B 3.2416 4_554 no
C13 H12B 3.1400 3_765 no
C13 H18A 3.5169 4_554 no
C13 H18B 3.2365 2_655 no
C13 H19B 3.2044 4_454 no
C14 H12A 3.3275 1_455 no
C14 H19B 3.4699 4_454 no
C16 H9 3.4764 1_455 no
C17 H2 3.4042 2_545 no
C17 H3 3.1582 2_545 no
C18 H12A 3.4111 4_455 no
C18 H12B 3.3639 2_645 no
C18 H13A 3.3343 2_645 no
C18 H13B 3.3548 4_455 no
C19 H12A 3.3187 4_455 no
C19 H13A 3.1656 2_645 no
C19 H13B 3.1845 4_555 no
C20 H13B 3.5396 4_555 no
C20 H17B 3.0220 1_655 no
C20 H18A 3.2042 1_655 no
C21 H17B 3.2623 1_655 no
H2 O2 2.7005 1_455 no
H2 C8 3.2630 1_455 no
H2 C17 3.4042 2_555 no
H2 H9 3.5252 1_455 no
H2 H17A 3.0753 2_555 no
H2 H17A 3.1724 2_655 no
H2 H17B 2.8393 2_555 no
H2 H19A 3.0672 2_655 no
H2 H8 2.9741 1_455 no
H3 O1 2.9310 2_555 no
H3 C6 3.1309 1_455 no
H3 C17 3.1582 2_555 no
H3 H6 2.9096 1_455 no
H3 H14A 3.4449 2_555 no
H3 H17A 2.8986 2_555 no
H3 H17B 2.6940 2_555 no
H5 Cl1 3.5138 1_655 no
H5 O3 3.2704 3_766 no
H5 H6 2.8933 3_766 no
H5 H14B 3.0276 2_655 no
H5 H8 2.6944 3_766 no
H6 Cl1 3.4592 3_666 no
H6 C3 3.0969 1_655 no
H6 C4 3.5932 1_655 no
H6 C4 3.5306 3_666 no
H6 C5 3.4489 3_766 no
H6 C6 3.3615 3_766 no
H6 H3 2.9096 1_655 no
H6 H5 2.8933 3_766 no
H6 H6 2.6985 3_766 no
H9 O1 3.2165 1_655 no
H9 C16 3.4764 1_655 no
H9 H2 3.5252 1_655 no
H9 H17B 3.0027 1_655 no
H9 H7 3.1772 1_655 no
H12A Cl1 3.0610 2_645 no
H12A C14 3.3275 1_655 no
H12A C18 3.4111 4_554 no
H12A C19 3.3187 4_554 no
H12A H13A 3.4409 1_655 no
H12A H14A 2.4297 1_655 no
H12A H18A 2.9741 4_554 no
H12A H18B 3.3927 4_554 no
H12A H19B 2.5322 4_554 no
H12B C12 3.3132 3_765 no
H12B C13 3.1400 3_765 no
H12B C18 3.3639 2_655 no
H12B H12B 2.6951 3_765 no
H12B H13A 3.3961 1_655 no
H12B H13A 3.1116 3_765 no
H12B H13B 2.6186 3_765 no
H12B H14A 3.3965 1_655 no
H12B H18A 3.5734 2_655 no
H12B H18B 2.4456 2_655 no
H12B H18B 3.4387 4_554 no
H12B H19A 3.5456 2_755 no
H12B H19B 3.0834 4_554 no
H13A O2 3.0247 1_455 no
H13A C18 3.3343 2_655 no
H13A C19 3.1656 2_655 no
H13A H12A 3.4409 1_455 no
H13A H12B 3.3961 1_455 no
H13A H12B 3.1116 3_765 no
H13A H18B 2.6469 2_655 no
H13A H19A 2.7840 2_655 no
H13A H19B 2.9537 2_655 no
H13A H19B 3.3601 4_454 no
H13B O3 3.0736 4_454 no
H13B C12 3.5843 3_765 no
H13B C18 3.3548 4_554 no
H13B C19 3.1845 4_454 no
H13B C20 3.5396 4_454 no
H13B H12B 2.6186 3_765 no
H13B H18A 2.8134 4_554 no
H13B H18B 2.9969 4_554 no
H13B H19A 3.2336 4_454 no
H13B H19B 2.4891 4_454 no
H14A Cl1 3.1848 2_545 no
H14A O2 2.9806 1_455 no
H14A C11 2.9919 1_455 no
H14A C12 3.0675 1_455 no
H14A H3 3.4449 2_545 no
H14A H12A 2.4297 1_455 no
H14A H12B 3.3965 1_455 no
H14A H19B 3.0826 4_454 no
H14B Cl1 3.5700 2_545 no
H14B Cl1 3.0390 2_645 no
H14B O3 2.9866 4_454 no
H14B C4 2.9960 2_645 no
H14B C5 3.1038 2_645 no
H14B H5 3.0276 2_645 no
H14B H18A 3.5788 4_554 no
H14B H19B 3.5342 4_454 no
H17A C1 2.7895 2_645 no
H17A C2 3.0787 2_645 no
H17A C3 3.5763 2_545 no
H17A C6 3.4635 2_645 no
H17A C7 2.8328 2_645 no
H17A C8 3.5036 2_645 no
H17A H2 3.0753 2_545 no
H17A H2 3.1724 2_645 no
H17A H3 2.8986 2_545 no
H17A H7 2.8962 2_645 no
H17B O3 3.0658 1_455 no
H17B C2 3.3599 2_545 no
H17B C3 3.2863 2_545 no
H17B C9 3.5857 1_455 no
H17B C20 3.0220 1_455 no
H17B C21 3.2623 1_455 no
H17B H2 2.8393 2_545 no
H17B H3 2.6940 2_545 no
H17B H9 3.0027 1_455 no
H17B H19A 3.1948 1_455 no
H18A Cl1 3.2869 3_666 no
H18A O3 2.4963 1_455 no
H18A C12 3.5651 4_455 no
H18A C13 3.5169 4_455 no
H18A C20 3.2042 1_455 no
H18A H12A 2.9741 4_455 no
H18A H12B 3.5734 2_645 no
H18A H13B 2.8134 4_455 no
H18A H14B 3.5788 4_455 no
H18A H19A 3.5469 1_455 no
H18B O2 3.0768 2_645 no
H18B C11 3.0007 2_645 no
H18B C12 2.9442 2_645 no
H18B C13 3.2365 2_645 no
H18B H12A 3.3927 4_455 no
H18B H12B 2.4456 2_645 no
H18B H12B 3.4387 4_455 no
H18B H13A 2.6469 2_645 no
H18B H13B 2.9969 4_455 no
H18B H19A 3.3917 1_455 no
H19A O2 2.8956 2_745 no
H19A H2 3.0672 2_645 no
H19A H12B 3.5456 2_745 no
H19A H13A 2.7840 2_645 no
H19A H13B 3.2336 4_555 no
H19A H17B 3.1948 1_655 no
H19A H18A 3.5469 1_655 no
H19A H18B 3.3917 1_655 no
H19A H7 3.3714 2_645 no
H19B Cl1 3.5522 3_666 no
H19B C12 3.2416 4_455 no
H19B C13 3.2044 4_555 no
H19B C14 3.4699 4_555 no
H19B H12A 2.5322 4_455 no
H19B H12B 3.0834 4_455 no
H19B H13A 2.9537 2_645 no
H19B H13A 3.3601 4_555 no
H19B H13B 2.4891 4_555 no
H19B H14A 3.0826 4_555 no
H19B H14B 3.5342 4_555 no
H8 Cl1 3.48(6) 3_666 no
H8 C2 3.15(5) 1_655 no
H8 C3 3.54(5) 1_655 no
H8 C5 3.59(6) 3_766 no
H8 H2 2.9741 1_655 no
H8 H5 2.6944 3_766 no
H7 O2 2.67(4) 1_455 no
H7 H9 3.1772 1_455 no
H7 H17A 2.8962 2_655 no
H7 H19A 3.3714 2_655 no

loop_
_geom_hbond_atom_site_label_D
_geom_hbond_atom_site_label_H
_geom_hbond_atom_site_label_A
_geom_hbond_site_symmetry_A
_geom_hbond_distance_DH
_geom_hbond_distance_HA
_geom_hbond_distance_DA
_geom_hbond_angle_DHA
_geom_hbond_publ_flag
C18 H18A O3 1_455 0.970 2.4963 3.316(6) 142.00 yes

loop_
_geom_torsion_atom_site_label_1
_geom_torsion_atom_site_label_2
_geom_torsion_atom_site_label_3
_geom_torsion_atom_site_label_4
_geom_torsion
_geom_torsion_publ_flag
C15 O1 C16 C17 -169.7(3) no
C15 O1 C16 C21 11.3(6) no
C16 O1 C15 C10 -13.3(5) no
C16 O1 C15 C14 167.9(3) no
C2 C1 C6 C5 1.0(6) no
C6 C1 C2 C3 -0.6(6) no
C2 C1 C7 C8 -177.1(4) no
C7 C1 C2 C3 177.7(4) no
C6 C1 C7 C8 1.0(7) no
C7 C1 C6 C5 -177.2(4) no
C1 C2 C3 C4 -1.6(7) no
C2 C3 C4 Cl1 -175.5(4) no
C2 C3 C4 C5 3.4(7) no
Cl1 C4 C5 C6 175.9(3) no
C3 C4 C5 C6 -3.0(7) no
C4 C5 C6 C1 0.7(6) no
C1 C7 C8 C9 175.5(4) no
C7 C8 C9 C10 32.5(6) no
C7 C8 C9 C21 -88.9(5) no
C8 C9 C10 C11 78.4(5) no
C8 C9 C10 C15 -103.2(4) no
C8 C9 C21 C16 104.4(4) no
C8 C9 C21 C20 -73.3(5) no
C10 C9 C21 C16 -19.8(5) no
C10 C9 C21 C20 162.5(3) no
C21 C9 C10 C11 -160.4(3) no
C21 C9 C10 C15 18.0(5) no
C9 C10 C11 O2 -0.7(6) no
C9 C10 C11 C12 176.9(3) no
C9 C10 C15 O1 -2.6(6) no
C9 C10 C15 C14 176.0(4) no
C11 C10 C15 O1 175.7(4) no
C11 C10 C15 C14 -5.7(6) no
C15 C10 C11 O2 -179.0(4) no
C15 C10 C11 C12 -1.4(6) no
O2 C11 C12 C13 -150.2(4) no
C10 C11 C12 C13 32.2(5) no
C11 C12 C13 C14 -55.7(5) no
C12 C13 C14 C15 47.7(4) no
C13 C14 C15 O1 160.2(3) no
C13 C14 C15 C10 -18.6(6) no
O1 C16 C17 C18 -164.2(3) no
O1 C16 C21 C9 6.5(6) no
O1 C16 C21 C20 -175.8(3) no
C17 C16 C21 C9 -172.5(4) no
C17 C16 C21 C20 5.3(7) no
C21 C16 C17 C18 14.8(6) no
C16 C17 C18 C19 -44.7(5) no
C17 C18 C19 C20 55.4(5) no
C18 C19 C20 O3 146.9(5) no
C18 C19 C20 C21 -35.1(6) no
O3 C20 C21 C9 0.6(6) no
O3 C20 C21 C16 -177.2(4) no
C19 C20 C21 C9 -177.4(4) no
C19 C20 C21 C16 4.8(6) no

loop_
_cod_related_entry_id
_cod_related_entry_database
_cod_related_entry_code
1 ChemSpider 30657426
